data_9008282
loop_
_publ_author_name
'Liebich, B. W.'
'Sarp, H.'
'Parthe, E.'

_publ_section_title
;
 The crystal structure of chantalite, CaAl2(OH)4SiO4
 southwest Turkey
;
_journal_name_full 'Zeitschrift fur Kristallographie'
_journal_page_first 53
_journal_page_last 63
_journal_volume 150
_journal_year 1979
_chemical_compound_source 'rodingitic dykes in a ophiolitic zone in the Taurus Mountains,'
_chemical_formula_sum 'Al2 Ca H4 O8 Si'
_chemical_name_mineral Chantalite
_space_group_IT_number 88
_symmetry_space_group_name_Hall '-I 4ad'
_symmetry_space_group_name_H-M 'I 41/a :2'
_cell_angle_alpha 90
_cell_angle_beta 90
_cell_angle_gamma 90
_cell_length_a 4.952
_cell_length_b 4.952
_cell_length_c 23.275
_cell_formula_units_Z 4
_cell_volume 570.757
_database_code_amcsd 0010811
_exptl_crystal_density_diffrn 2.958
_cod_original_sg_symbol_H-M 'I 41/a'
_cod_original_formula_sum 'Ca Al2 Si O8 H4'
_cod_database_code 9008282

loop_
_space_group_symop_operation_xyz
x,y,z
1/2+x,1/2+y,1/2+z
3/4+y,1/4-x,1/4-z
1/4+y,3/4-x,3/4-z
3/4-y,1/4+x,1/4+z
1/4-y,3/4+x,3/4+z
1/2+x,y,1/2-z
+x,1/2+y,-z
1/2-x,-y,1/2+z
-x,1/2-y,+z
3/4-y,3/4+x,3/4-z
1/4-y,1/4+x,1/4-z
3/4+y,3/4-x,3/4+z
1/4+y,1/4-x,1/4+z
-x,-y,-z
1/2-x,1/2-y,1/2-z

loop_
_atom_site_aniso_label
_atom_site_aniso_U_11
_atom_site_aniso_U_22
_atom_site_aniso_U_33
_atom_site_aniso_U_12
_atom_site_aniso_U_13
_atom_site_aniso_U_23
Ca 0.01000 0.01000 0.00800 0.00000 0.00000 0.00000
Al 0.01000 0.00600 0.00800 0.00100 0.00000 0.00000
Si 0.00600 0.00600 0.01000 0.00000 0.00000 0.00000
O1 0.00700 0.01000 0.01100 -0.00100 0.00000 0.00500
O2 0.01100 0.00700 0.00500 0.00100 0.00000 0.00100

loop_
_atom_site_label
_atom_site_fract_x
_atom_site_fract_y
_atom_site_fract_z
_atom_site_U_iso_or_equiv
Ca 0.00000 0.25000 0.62500 ?
Al 0.00000 0.25000 0.46530 ?
Si 0.00000 0.25000 0.12500 ?
O1 0.13100 0.49670 0.16310 ?
O2 0.18910 0.92190 0.47030 ?
H 0.39000 0.97000 0.46000 0.01500

loop_
_cod_related_entry_id
_cod_related_entry_database
_cod_related_entry_code
1 AMCSD 0010811
